data_7022577
loop_
_publ_author_name
'Baniodeh, Amer'
'Lan, Yanhua'
'Novitchi, Ghenadie'
'Mereacre, Valeriu'
'Sukhanov, Andrey'
'Ferbinteanu, Marilena'
'Voronkova, Violeta'
'Anson, Christopher E.'
'Powell, Annie K.'

_publ_section_title
;
 Magnetic anisotropy and exchange coupling in a family of isostructural
 Fe(III)2Ln(III)2 complexes.
;
_journal_issue 24
_journal_name_full 'Dalton transactions (Cambridge, England : 2003)'
_journal_page_first 8926
_journal_page_last 8938
_journal_paper_doi 10.1039/c3dt00105a
_journal_volume 42
_journal_year 2013
_chemical_formula_moiety 'C54 H58 Fe2 Ho2 N2 O20, 3(C2 H3 N)'
_chemical_formula_sum 'C60 H67 Fe2 Ho2 N5 O20'
_chemical_formula_weight 1619.75
_chemical_name_systematic
;
?
;
_space_group_IT_number 15
_symmetry_cell_setting monoclinic
_symmetry_space_group_name_Hall '-C 2yc'
_symmetry_space_group_name_H-M 'C 1 2/c 1'
_atom_sites_solution_hydrogens geom
_atom_sites_solution_primary direct
_atom_sites_solution_secondary difmap
_audit_creation_method SHELXL-97
_cell_angle_alpha 90.00
_cell_angle_beta 110.339(1)
_cell_angle_gamma 90.00
_cell_formula_units_Z 4
_cell_length_a 18.8104(15)
_cell_length_b 15.9239(13)
_cell_length_c 22.0043(17)
_cell_measurement_reflns_used 6449
_cell_measurement_temperature 200(2)
_cell_measurement_theta_max 28.14
_cell_measurement_theta_min 2.18
_cell_volume 6180.1(9)
_computing_cell_refinement 'SMART-NT 5.6 (Bruker AXS Inc., 2005)'
_computing_data_collection 'SMART-NT 5.6 (Bruker AXS Inc., 2005)'
_computing_data_reduction 'SAINT+ 6.45 (Bruker AXS Inc., 2003)'
_computing_molecular_graphics 'Diamond 2.1 (Crystal Impact, 1998)'
_computing_publication_material 'SHELXTL 6.14 (BrukerAXS Inc., 2003)'
_computing_structure_refinement 'SHELXTL 6.14 (BrukerAXS Inc., 2003)'
_computing_structure_solution 'SHELXTL 6.14 (BrukerAXS Inc., 2003)'
_diffrn_ambient_temperature 200(2)
_diffrn_detector_area_resol_mean 8.333
_diffrn_measured_fraction_theta_full 0.991
_diffrn_measured_fraction_theta_max 0.979
_diffrn_measurement_device_type 'Bruker SMART Apex'
_diffrn_measurement_method 'CCD area detector'
_diffrn_radiation_monochromator graphite
_diffrn_radiation_source 'rotating anode'
_diffrn_radiation_type MoK\a
_diffrn_radiation_wavelength 0.71073
_diffrn_reflns_av_R_equivalents 0.0400
_diffrn_reflns_av_unetI/netI 0.0529
_diffrn_reflns_limit_h_max 23
_diffrn_reflns_limit_h_min -19
_diffrn_reflns_limit_k_max 12
_diffrn_reflns_limit_k_min -20
_diffrn_reflns_limit_l_max 27
_diffrn_reflns_limit_l_min -26
_diffrn_reflns_number 14199
_diffrn_reflns_theta_full 25.25
_diffrn_reflns_theta_max 26.73
_diffrn_reflns_theta_min 1.97
_exptl_absorpt_coefficient_mu 3.072
_exptl_absorpt_correction_T_max 0.854
_exptl_absorpt_correction_T_min 0.588
_exptl_absorpt_correction_type multi-scan
_exptl_absorpt_process_details 'SADABS 2.10 (Bruker AXS Inc., 2005)'
_exptl_crystal_colour yellow-brown
_exptl_crystal_density_diffrn 1.741
_exptl_crystal_density_method 'not measured'
_exptl_crystal_description block
_exptl_crystal_F_000 3232
_exptl_crystal_size_max 0.18
_exptl_crystal_size_mid 0.14
_exptl_crystal_size_min 0.07
_refine_diff_density_max 1.709
_refine_diff_density_min -0.645
_refine_diff_density_rms 0.127
_refine_ls_extinction_method none
_refine_ls_goodness_of_fit_ref 1.139
_refine_ls_hydrogen_treatment mixed
_refine_ls_matrix_type full
_refine_ls_number_parameters 410
_refine_ls_number_reflns 6430
_refine_ls_number_restraints 2
_refine_ls_restrained_S_all 1.139
_refine_ls_R_factor_all 0.0545
_refine_ls_R_factor_gt 0.0463
_refine_ls_shift/su_max 0.001
_refine_ls_shift/su_mean 0.000
_refine_ls_structure_factor_coef Fsqd
_refine_ls_weighting_details 'calc w=1/[\s^2^(Fo^2^)+(0.0405P)^2^+18.4827P] where P=(Fo^2^+2Fc^2^)/3'
_refine_ls_weighting_scheme calc
_refine_ls_wR_factor_gt 0.1033
_refine_ls_wR_factor_ref 0.1068
_reflns_number_gt 5642
_reflns_number_total 6430
_reflns_threshold_expression >2sigma(I)
_cod_data_source_file c3dt00105a.txt
_cod_data_source_block a16ho2
_cod_original_sg_symbol_H-M 'C 2/c'
_cod_database_code 7022577

loop_
_symmetry_equiv_pos_as_xyz
'x, y, z'
'-x, y, -z+1/2'
'x+1/2, y+1/2, z'
'-x+1/2, y+1/2, -z+1/2'
'-x, -y, -z'
'x, -y, z-1/2'
'-x+1/2, -y+1/2, -z'
'x+1/2, -y+1/2, z-1/2'

loop_
_atom_site_label
_atom_site_type_symbol
_atom_site_fract_x
_atom_site_fract_y
_atom_site_fract_z
_atom_site_U_iso_or_equiv
_atom_site_adp_type
_atom_site_occupancy
_atom_site_symmetry_multiplicity
_atom_site_calc_flag
_atom_site_refinement_flags
Ho1 Ho 0.155072(14) 0.405458(15) 0.495562(11) 0.02641(9) Uani 1 1 d .
Fe1 Fe 0.17362(4) 0.19784(5) 0.46288(4) 0.02634(17) Uani 1 1 d .
O1 O 0.2193(2) 0.2784(2) 0.53959(17) 0.0264(8) Uani 1 1 d D
H1 H 0.223(3) 0.261(3) 0.5797(19) 0.032 Uiso 1 1 d D
N1 N 0.1539(3) 0.4621(3) 0.3826(2) 0.0357(11) Uani 1 1 d .
C1 C 0.1352(4) 0.3947(4) 0.3340(3) 0.0399(14) Uani 1 1 d .
H1A H 0.1825 0.3740 0.3290 0.048 Uiso 1 1 calc R
H1B H 0.1026 0.4178 0.2917 0.048 Uiso 1 1 calc R
C2 C 0.0944(3) 0.3213(4) 0.3520(3) 0.0377(13) Uani 1 1 d .
H2A H 0.0409 0.3364 0.3443 0.045 Uiso 1 1 calc R
H2B H 0.0951 0.2717 0.3250 0.045 Uiso 1 1 calc R
O2 O 0.1320(2) 0.3025(2) 0.41801(17) 0.0320(8) Uani 1 1 d .
C3 C 0.2317(3) 0.4944(4) 0.3966(3) 0.0377(13) Uani 1 1 d .
H3A H 0.2390 0.5457 0.4234 0.045 Uiso 1 1 calc R
H3B H 0.2388 0.5096 0.3554 0.045 Uiso 1 1 calc R
C4 C 0.2904(3) 0.4295(4) 0.4320(3) 0.0340(13) Uani 1 1 d .
H4A H 0.2884 0.3815 0.4029 0.041 Uiso 1 1 calc R
H4B H 0.3417 0.4545 0.4451 0.041 Uiso 1 1 calc R
O3 O 0.2758(2) 0.4012(2) 0.48744(17) 0.0289(8) Uani 1 1 d .
C5 C 0.0997(4) 0.5324(4) 0.3642(3) 0.0435(15) Uani 1 1 d .
H5A H 0.0945 0.5521 0.3203 0.052 Uiso 1 1 calc R
H5B H 0.1192 0.5796 0.3948 0.052 Uiso 1 1 calc R
C6 C 0.0234(4) 0.5063(4) 0.3651(3) 0.0470(16) Uani 1 1 d .
H6A H -0.0086 0.5564 0.3627 0.056 Uiso 1 1 calc R
H6B H -0.0023 0.4699 0.3274 0.056 Uiso 1 1 calc R
O4 O 0.0340(2) 0.4615(3) 0.42396(19) 0.0382(10) Uani 1 1 d D
H4 H -0.003(3) 0.474(4) 0.439(3) 0.046 Uiso 1 1 d D
O5 O 0.0829(2) 0.1844(2) 0.4892(2) 0.0363(9) Uani 1 1 d .
O6 O 0.0661(2) 0.3148(2) 0.52066(19) 0.0337(9) Uani 1 1 d .
C7 C 0.0500(3) 0.2388(4) 0.5128(3) 0.0306(12) Uani 1 1 d .
C8 C -0.0115(3) 0.2045(4) 0.5349(3) 0.0314(12) Uani 1 1 d .
C9 C -0.0468(4) 0.2552(4) 0.5664(4) 0.0502(17) Uani 1 1 d .
H9A H -0.0332 0.3128 0.5732 0.060 Uiso 1 1 calc R
C10 C -0.1023(5) 0.2227(5) 0.5883(4) 0.068(2) Uani 1 1 d .
H10A H -0.1258 0.2576 0.6108 0.081 Uiso 1 1 calc R
C11 C -0.1229(4) 0.1389(5) 0.5770(4) 0.061(2) Uani 1 1 d .
H11A H -0.1616 0.1170 0.5910 0.073 Uiso 1 1 calc R
C12 C -0.0888(4) 0.0880(4) 0.5464(3) 0.0501(17) Uani 1 1 d .
H12A H -0.1026 0.0304 0.5395 0.060 Uiso 1 1 calc R
C13 C -0.0329(4) 0.1212(4) 0.5248(3) 0.0416(14) Uani 1 1 d .
H13A H -0.0092 0.0857 0.5028 0.050 Uiso 1 1 calc R
O7 O 0.1443(2) 0.1334(3) 0.38006(18) 0.0335(9) Uani 1 1 d .
O8 O 0.2558(2) 0.0695(2) 0.39588(18) 0.0345(9) Uani 1 1 d .
C14 C 0.1883(3) 0.0847(4) 0.3629(3) 0.0336(12) Uani 1 1 d .
C15 C 0.1553(4) 0.0452(4) 0.2971(3) 0.0392(14) Uani 1 1 d .
C16 C 0.0912(4) 0.0758(5) 0.2516(3) 0.0459(16) Uani 1 1 d .
H16A H 0.0661 0.1224 0.2620 0.055 Uiso 1 1 calc R
C17 C 0.0621(5) 0.0408(6) 0.1909(4) 0.068(2) Uani 1 1 d .
H17A H 0.0171 0.0627 0.1598 0.082 Uiso 1 1 calc R
C18 C 0.0986(5) -0.0261(7) 0.1757(4) 0.081(3) Uani 1 1 d .
H18A H 0.0790 -0.0505 0.1338 0.097 Uiso 1 1 calc R
C19 C 0.1639(5) -0.0584(6) 0.2211(4) 0.071(2) Uani 1 1 d .
H19A H 0.1891 -0.1049 0.2105 0.085 Uiso 1 1 calc R
C20 C 0.1918(4) -0.0226(5) 0.2815(4) 0.0532(18) Uani 1 1 d .
H20A H 0.2366 -0.0445 0.3129 0.064 Uiso 1 1 calc R
O9 O 0.1757(2) 0.5528(3) 0.5112(2) 0.0389(10) Uani 1 1 d .
O10 O 0.0989(2) 0.5052(2) 0.5588(2) 0.0369(9) Uani 1 1 d .
C21 C 0.1398(3) 0.5631(4) 0.5494(3) 0.0336(12) Uani 1 1 d .
C22 C 0.1505(4) 0.6442(4) 0.5854(3) 0.0403(14) Uani 1 1 d .
C23 C 0.1920(5) 0.7081(5) 0.5707(4) 0.061(2) Uani 1 1 d .
H23A H 0.2133 0.7003 0.5378 0.073 Uiso 1 1 calc R
C24 C 0.2023(6) 0.7835(5) 0.6042(5) 0.077(3) Uani 1 1 d .
H24A H 0.2316 0.8266 0.5945 0.093 Uiso 1 1 calc R
C25 C 0.1723(5) 0.7963(5) 0.6491(5) 0.081(3) Uani 1 1 d .
H25A H 0.1785 0.8494 0.6701 0.097 Uiso 1 1 calc R
C26 C 0.1319(6) 0.7340(6) 0.6662(5) 0.088(3) Uani 1 1 d .
H26A H 0.1117 0.7431 0.6997 0.105 Uiso 1 1 calc R
C27 C 0.1215(5) 0.6580(5) 0.6338(4) 0.068(2) Uani 1 1 d .
H27A H 0.0937 0.6147 0.6453 0.081 Uiso 1 1 calc R
N31 N 0.2156(5) 0.2515(5) 0.6731(4) 0.083(2) Uani 1 1 d .
C31 C 0.1897(5) 0.3065(5) 0.6890(3) 0.0557(19) Uani 1 1 d .
C32 C 0.1579(6) 0.3807(6) 0.7066(5) 0.084(3) Uani 1 1 d .
H32A H 0.1429 0.4200 0.6701 0.126 Uiso 1 1 calc R
H32B H 0.1958 0.4073 0.7441 0.126 Uiso 1 1 calc R
H32C H 0.1133 0.3654 0.7175 0.126 Uiso 1 1 calc R
N32 N 0.0000 0.3177(7) 0.7500 0.088(3) Uani 1 2 d S
C33 C 0.0000 0.2491(9) 0.7500 0.074(3) Uani 1 2 d S
C34 C 0.0000 0.1569(10) 0.7500 0.157(9) Uani 1 2 d S
H34A H 0.0062 0.1364 0.7101 0.236 Uiso 0.50 1 calc PR
H34B H -0.0481 0.1364 0.7522 0.236 Uiso 0.50 1 calc PR
H34C H 0.0420 0.1364 0.7876 0.236 Uiso 0.50 1 calc PR

loop_
_atom_site_aniso_label
_atom_site_aniso_U_11
_atom_site_aniso_U_22
_atom_site_aniso_U_33
_atom_site_aniso_U_23
_atom_site_aniso_U_13
_atom_site_aniso_U_12
Ho1 0.02756(14) 0.02617(14) 0.02970(13) 0.00134(10) 0.01525(10) 0.00293(11)
Fe1 0.0246(4) 0.0277(4) 0.0291(4) -0.0033(3) 0.0124(3) 0.0004(3)
O1 0.0290(19) 0.0284(19) 0.0261(18) 0.0010(15) 0.0152(15) 0.0000(15)
N1 0.042(3) 0.037(3) 0.034(2) 0.010(2) 0.021(2) 0.005(2)
C1 0.046(4) 0.052(4) 0.024(3) 0.008(2) 0.014(2) 0.010(3)
C2 0.036(3) 0.045(4) 0.033(3) 0.004(3) 0.013(3) 0.004(3)
O2 0.032(2) 0.038(2) 0.0272(18) 0.0048(16) 0.0115(16) 0.0088(17)
C3 0.044(3) 0.038(3) 0.039(3) 0.009(3) 0.025(3) 0.001(3)
C4 0.032(3) 0.039(3) 0.039(3) 0.001(2) 0.023(3) 0.003(2)
O3 0.031(2) 0.0264(19) 0.0350(19) 0.0007(16) 0.0183(16) -0.0008(16)
C5 0.050(4) 0.039(4) 0.047(4) 0.021(3) 0.025(3) 0.017(3)
C6 0.042(4) 0.051(4) 0.048(4) 0.018(3) 0.017(3) 0.021(3)
O4 0.033(2) 0.050(3) 0.038(2) 0.0112(19) 0.0190(18) 0.0135(19)
O5 0.036(2) 0.033(2) 0.049(2) -0.0072(18) 0.026(2) -0.0039(18)
O6 0.031(2) 0.033(2) 0.044(2) 0.0036(17) 0.0222(18) 0.0038(17)
C7 0.023(3) 0.040(3) 0.031(3) 0.001(2) 0.011(2) 0.001(2)
C8 0.025(3) 0.034(3) 0.037(3) 0.004(2) 0.013(2) 0.001(2)
C9 0.048(4) 0.038(4) 0.076(5) -0.003(3) 0.036(4) -0.003(3)
C10 0.063(5) 0.072(6) 0.095(6) -0.009(5) 0.060(5) -0.004(4)
C11 0.051(4) 0.064(5) 0.083(5) 0.003(4) 0.044(4) -0.017(4)
C12 0.047(4) 0.043(4) 0.062(4) 0.001(3) 0.022(3) -0.015(3)
C13 0.038(3) 0.039(3) 0.051(4) 0.003(3) 0.020(3) -0.005(3)
O7 0.028(2) 0.040(2) 0.033(2) -0.0109(17) 0.0110(16) -0.0007(17)
O8 0.033(2) 0.039(2) 0.034(2) -0.0061(17) 0.0152(18) 0.0041(17)
C14 0.031(3) 0.035(3) 0.037(3) -0.003(2) 0.015(2) -0.004(2)
C15 0.040(3) 0.052(4) 0.032(3) -0.013(3) 0.020(3) -0.005(3)
C16 0.043(4) 0.060(4) 0.037(3) -0.009(3) 0.016(3) -0.009(3)
C17 0.053(5) 0.108(7) 0.041(4) -0.017(4) 0.013(4) -0.003(5)
C18 0.065(6) 0.139(9) 0.045(4) -0.042(5) 0.026(4) -0.023(6)
C19 0.069(6) 0.089(6) 0.068(5) -0.041(5) 0.039(5) -0.007(5)
C20 0.049(4) 0.058(5) 0.058(4) -0.025(4) 0.027(4) -0.008(3)
O9 0.046(3) 0.030(2) 0.050(2) 0.0005(18) 0.029(2) -0.0014(18)
O10 0.037(2) 0.032(2) 0.049(2) 0.0002(18) 0.023(2) 0.0014(18)
C21 0.032(3) 0.031(3) 0.037(3) 0.001(2) 0.011(2) 0.006(2)
C22 0.041(4) 0.032(3) 0.049(4) 0.000(3) 0.016(3) 0.005(3)
C23 0.061(5) 0.049(4) 0.080(5) -0.006(4) 0.034(4) -0.009(4)
C24 0.091(7) 0.035(4) 0.124(8) -0.019(5) 0.060(6) -0.016(4)
C25 0.078(6) 0.049(5) 0.113(8) -0.039(5) 0.029(6) -0.010(4)
C26 0.094(7) 0.083(7) 0.104(7) -0.049(6) 0.057(6) -0.024(6)
C27 0.073(6) 0.057(5) 0.091(6) -0.022(4) 0.051(5) -0.019(4)
N31 0.146(8) 0.061(5) 0.067(5) 0.000(4) 0.068(5) -0.005(5)
C31 0.070(5) 0.063(5) 0.043(4) 0.000(3) 0.031(4) -0.004(4)
C32 0.073(6) 0.101(7) 0.094(7) 0.010(6) 0.050(6) 0.023(5)
N32 0.105(9) 0.060(7) 0.092(8) 0.000 0.027(7) 0.000
C33 0.071(8) 0.068(8) 0.087(9) 0.000 0.035(7) 0.000
C34 0.17(2) 0.069(11) 0.19(2) 0.000 0.005(17) 0.000

loop_
_atom_type_symbol
_atom_type_description
_atom_type_scat_dispersion_real
_atom_type_scat_dispersion_imag
_atom_type_scat_source
C C 0.0033 0.0016 'International Tables Vol C Tables 4.2.6.8 and 6.1.1.4'
H H 0.0000 0.0000 'International Tables Vol C Tables 4.2.6.8 and 6.1.1.4'
N N 0.0061 0.0033 'International Tables Vol C Tables 4.2.6.8 and 6.1.1.4'
O O 0.0106 0.0060 'International Tables Vol C Tables 4.2.6.8 and 6.1.1.4'
Fe Fe 0.3463 0.8444 'International Tables Vol C Tables 4.2.6.8 and 6.1.1.4'
Ho Ho -0.2175 4.6783 'International Tables Vol C Tables 4.2.6.8 and 6.1.1.4'

loop_
_geom_angle_atom_site_label_1
_geom_angle_atom_site_label_2
_geom_angle_atom_site_label_3
_geom_angle
_geom_angle_site_symmetry_1
_geom_angle_site_symmetry_3
O2 Ho1 O3 81.97(13) . .
O2 Ho1 O9 142.11(13) . .
O3 Ho1 O9 85.76(13) . .
O2 Ho1 O1 68.53(12) . .
O3 Ho1 O1 68.77(12) . .
O9 Ho1 O1 138.00(14) . .
O2 Ho1 O6 77.06(13) . .
O3 Ho1 O6 140.20(12) . .
O9 Ho1 O6 130.27(13) . .
O1 Ho1 O6 72.15(12) . .
O2 Ho1 O8 137.39(13) . 7_556
O3 Ho1 O8 73.93(12) . 7_556
O9 Ho1 O8 70.99(14) . 7_556
O1 Ho1 O8 70.14(13) . 7_556
O6 Ho1 O8 99.78(13) . 7_556
O2 Ho1 O4 83.62(14) . .
O3 Ho1 O4 132.29(12) . .
O9 Ho1 O4 78.55(15) . .
O1 Ho1 O4 143.11(14) . .
O6 Ho1 O4 78.54(13) . .
O8 Ho1 O4 138.12(13) 7_556 .
O2 Ho1 O10 146.81(13) . .
O3 Ho1 O10 130.72(13) . .
O9 Ho1 O10 52.44(12) . .
O1 Ho1 O10 123.41(12) . .
O6 Ho1 O10 78.29(13) . .
O8 Ho1 O10 68.83(13) 7_556 .
O4 Ho1 O10 69.92(13) . .
O2 Ho1 N1 66.82(14) . .
O3 Ho1 N1 68.17(14) . .
O9 Ho1 N1 75.32(15) . .
O1 Ho1 N1 120.69(13) . .
O6 Ho1 N1 129.84(15) . .
O8 Ho1 N1 130.37(15) 7_556 .
O4 Ho1 N1 64.32(14) . .
O10 Ho1 N1 115.41(14) . .
O2 Fe1 O3 174.53(16) . 7_556
O2 Fe1 O7 92.42(16) . .
O3 Fe1 O7 91.25(16) 7_556 .
O2 Fe1 O5 90.29(16) . .
O3 Fe1 O5 92.87(16) 7_556 .
O7 Fe1 O5 102.57(16) . .
O2 Fe1 O1 82.10(15) . .
O3 Fe1 O1 93.48(15) 7_556 .
O7 Fe1 O1 167.18(15) . .
O5 Fe1 O1 89.10(15) . .
O2 Fe1 O1 93.07(15) . 7_556
O3 Fe1 O1 82.76(15) 7_556 7_556
O7 Fe1 O1 91.85(15) . 7_556
O5 Fe1 O1 165.05(15) . 7_556
O1 Fe1 O1 76.95(14) . 7_556
Fe1 O1 Fe1 103.05(14) . 7_556
Fe1 O1 Ho1 100.82(15) . .
Fe1 O1 Ho1 101.25(14) 7_556 .
Fe1 O1 H1 118(4) . .
Fe1 O1 H1 109(4) 7_556 .
Ho1 O1 H1 122(4) . .
C1 N1 C5 112.8(5) . .
C1 N1 C3 112.0(5) . .
C5 N1 C3 109.5(5) . .
C1 N1 Ho1 111.0(3) . .
C5 N1 Ho1 107.2(3) . .
C3 N1 Ho1 103.9(3) . .
N1 C1 C2 112.7(4) . .
N1 C1 H1A 109.1 . .
C2 C1 H1A 109.1 . .
N1 C1 H1B 109.1 . .
C2 C1 H1B 109.1 . .
H1A C1 H1B 107.8 . .
O2 C2 C1 108.3(5) . .
O2 C2 H2A 110.0 . .
C1 C2 H2A 110.0 . .
O2 C2 H2B 110.0 . .
C1 C2 H2B 110.0 . .
H2A C2 H2B 108.4 . .
C2 O2 Fe1 132.1(4) . .
C2 O2 Ho1 120.8(3) . .
Fe1 O2 Ho1 107.10(16) . .
N1 C3 C4 111.1(5) . .
N1 C3 H3A 109.4 . .
C4 C3 H3A 109.4 . .
N1 C3 H3B 109.4 . .
C4 C3 H3B 109.4 . .
H3A C3 H3B 108.0 . .
O3 C4 C3 109.7(4) . .
O3 C4 H4A 109.7 . .
C3 C4 H4A 109.7 . .
O3 C4 H4B 109.7 . .
C3 C4 H4B 109.7 . .
H4A C4 H4B 108.2 . .
C4 O3 Fe1 122.3(3) . 7_556
C4 O3 Ho1 122.7(3) . .
Fe1 O3 Ho1 106.00(14) 7_556 .
N1 C5 C6 111.1(5) . .
N1 C5 H5A 109.4 . .
C6 C5 H5A 109.4 . .
N1 C5 H5B 109.4 . .
C6 C5 H5B 109.4 . .
H5A C5 H5B 108.0 . .
O4 C6 C5 108.5(5) . .
O4 C6 H6A 110.0 . .
C5 C6 H6A 110.0 . .
O4 C6 H6B 110.0 . .
C5 C6 H6B 110.0 . .
H6A C6 H6B 108.4 . .
C6 O4 Ho1 124.9(3) . .
C6 O4 H4 110(4) . .
Ho1 O4 H4 122(4) . .
C7 O5 Fe1 129.1(4) . .
C7 O6 Ho1 134.8(3) . .
O6 C7 O5 125.9(5) . .
O6 C7 C8 119.0(5) . .
O5 C7 C8 115.0(5) . .
C9 C8 C13 118.7(5) . .
C9 C8 C7 120.6(5) . .
C13 C8 C7 120.6(5) . .
C8 C9 C10 120.5(6) . .
C8 C9 H9A 119.8 . .
C10 C9 H9A 119.8 . .
C11 C10 C9 119.4(7) . .
C11 C10 H10A 120.3 . .
C9 C10 H10A 120.3 . .
C12 C11 C10 121.0(6) . .
C12 C11 H11A 119.5 . .
C10 C11 H11A 119.5 . .
C11 C12 C13 119.1(6) . .
C11 C12 H12A 120.5 . .
C13 C12 H12A 120.5 . .
C8 C13 C12 121.3(6) . .
C8 C13 H13A 119.4 . .
C12 C13 H13A 119.4 . .
C14 O7 Fe1 125.3(4) . .
C14 O8 Ho1 139.1(3) . 7_556
O8 C14 O7 125.2(5) . .
O8 C14 C15 118.4(5) . .
O7 C14 C15 116.4(5) . .
C16 C15 C20 118.9(6) . .
C16 C15 C14 121.6(6) . .
C20 C15 C14 119.5(6) . .
C15 C16 C17 121.6(7) . .
C15 C16 H16A 119.2 . .
C17 C16 H16A 119.2 . .
C18 C17 C16 119.2(8) . .
C18 C17 H17A 120.4 . .
C16 C17 H17A 120.4 . .
C17 C18 C19 120.5(7) . .
C17 C18 H18A 119.8 . .
C19 C18 H18A 119.8 . .
C20 C19 C18 119.3(8) . .
C20 C19 H19A 120.3 . .
C18 C19 H19A 120.3 . .
C19 C20 C15 120.5(8) . .
C19 C20 H20A 119.7 . .
C15 C20 H20A 119.7 . .
C21 O9 Ho1 97.3(3) . .
C21 O10 Ho1 88.5(3) . .
O9 C21 O10 120.8(5) . .
O9 C21 C22 117.6(5) . .
O10 C21 C22 121.5(5) . .
C27 C22 C23 118.1(6) . .
C27 C22 C21 122.3(6) . .
C23 C22 C21 119.6(6) . .
C24 C23 C22 119.8(7) . .
C24 C23 H23A 120.1 . .
C22 C23 H23A 120.1 . .
C25 C24 C23 121.2(8) . .
C25 C24 H24A 119.4 . .
C23 C24 H24A 119.4 . .
C24 C25 C26 121.0(8) . .
C24 C25 H25A 119.5 . .
C26 C25 H25A 119.5 . .
C25 C26 C27 118.8(8) . .
C25 C26 H26A 120.6 . .
C27 C26 H26A 120.6 . .
C22 C27 C26 121.1(8) . .
C22 C27 H27A 119.5 . .
C26 C27 H27A 119.5 . .
N31 C31 C32 176.1(8) . .
C31 C32 H32A 109.5 . .
C31 C32 H32B 109.5 . .
H32A C32 H32B 109.5 . .
C31 C32 H32C 109.5 . .
H32A C32 H32C 109.5 . .
H32B C32 H32C 109.5 . .
N32 C33 C34 180.0 . .
C33 C34 H34A 109.5 . .
C33 C34 H34B 109.5 . .
H34A C34 H34B 109.5 . .
C33 C34 H34C 109.5 . .
H34A C34 H34C 109.5 . .
H34B C34 H34C 109.5 . .

loop_
_geom_bond_atom_site_label_1
_geom_bond_atom_site_label_2
_geom_bond_distance
_geom_bond_site_symmetry_2
Ho1 O2 2.297(4) .
Ho1 O3 2.341(4) .
Ho1 O9 2.383(4) .
Ho1 O1 2.383(4) .
Ho1 O6 2.415(4) .
Ho1 O8 2.427(4) 7_556
Ho1 O4 2.443(4) .
Ho1 O10 2.569(4) .
Ho1 N1 2.637(4) .
Fe1 O2 1.956(4) .
Fe1 O3 1.966(4) 7_556
Fe1 O7 1.995(4) .
Fe1 O5 1.996(4) .
Fe1 O1 2.056(4) .
Fe1 O1 2.068(4) 7_556
O1 Fe1 2.068(4) 7_556
O1 H1 0.91(3) .
N1 C1 1.470(8) .
N1 C5 1.473(7) .
N1 C3 1.479(8) .
C1 C2 1.524(8) .
C1 H1A 0.9900 .
C1 H1B 0.9900 .
C2 O2 1.410(7) .
C2 H2A 0.9900 .
C2 H2B 0.9900 .
C3 C4 1.515(8) .
C3 H3A 0.9900 .
C3 H3B 0.9900 .
C4 O3 1.413(6) .
C4 H4A 0.9900 .
C4 H4B 0.9900 .
O3 Fe1 1.966(4) 7_556
C5 C6 1.500(9) .
C5 H5A 0.9900 .
C5 H5B 0.9900 .
C6 O4 1.429(7) .
C6 H6A 0.9900 .
C6 H6B 0.9900 .
O4 H4 0.90(3) .
O5 C7 1.275(6) .
O6 C7 1.245(7) .
C7 C8 1.504(7) .
C8 C9 1.374(8) .
C8 C13 1.382(8) .
C9 C10 1.394(9) .
C9 H9A 0.9500 .
C10 C11 1.388(11) .
C10 H10A 0.9500 .
C11 C12 1.350(10) .
C11 H11A 0.9500 .
C12 C13 1.398(8) .
C12 H12A 0.9500 .
C13 H13A 0.9500 .
O7 C14 1.282(7) .
O8 C14 1.248(7) .
O8 Ho1 2.427(4) 7_556
C14 C15 1.500(8) .
C15 C16 1.362(9) .
C15 C20 1.386(9) .
C16 C17 1.372(9) .
C16 H16A 0.9500 .
C17 C18 1.371(12) .
C17 H17A 0.9500 .
C18 C19 1.385(13) .
C18 H18A 0.9500 .
C19 C20 1.371(10) .
C19 H19A 0.9500 .
C20 H20A 0.9500 .
O9 C21 1.260(6) .
O10 C21 1.264(7) .
C21 C22 1.491(8) .
C22 C27 1.373(9) .
C22 C23 1.388(9) .
C23 C24 1.387(10) .
C23 H23A 0.9500 .
C24 C25 1.312(12) .
C24 H24A 0.9500 .
C25 C26 1.379(13) .
C25 H25A 0.9500 .
C26 C27 1.383(11) .
C26 H26A 0.9500 .
C27 H27A 0.9500 .
N31 C31 1.116(10) .
C31 C32 1.437(11) .
C32 H32A 0.9800 .
C32 H32B 0.9800 .
C32 H32C 0.9800 .
N32 C33 1.093(15) .
C33 C34 1.47(2) .
C34 H34A 0.9800 .
C34 H34B 0.9800 .
C34 H34C 0.9800 .

loop_
_geom_hbond_atom_site_label_D
_geom_hbond_atom_site_label_H
_geom_hbond_atom_site_label_A
_geom_hbond_distance_DH
_geom_hbond_distance_HA
_geom_hbond_distance_DA
_geom_hbond_angle_DHA
_geom_hbond_site_symmetry_A
O1 H1 N31 0.91(3) 2.11(4) 2.993(7) 163(5) .
O4 H4 O10 0.90(3) 1.84(4) 2.708(5) 161(6) 5_566
